data_2016426
loop_
_publ_author_name
'G. Y. S. K. Swamy'
'B. Sridhar'
'K. Ravikumar'
'Y. S. Sadanandam'

_publ_section_title
;
 Two quinazolinones: a ring conformational study
;
_journal_coeditor_code DN3077
_journal_issue 2
_journal_name_full 'Acta Crystallographica Section C'
_journal_page_first o80
_journal_page_last o83
_journal_paper_doi 10.1107/S0108270107068850
_journal_volume 64
_journal_year 2008
_chemical_formula_iupac 'C23 H20 N2 O3'
_chemical_formula_moiety 'C23 H20 N2 O3'
_chemical_formula_sum 'C23 H20 N2 O3'
_chemical_formula_weight 372.41
_chemical_name_systematic
;
(+-)-2-(1,3-benzodioxol-5-yl))-1-phenethyl-2,3-dihydroquinazolin-4(1H)-one
;
_space_group_IT_number 15
_symmetry_cell_setting monoclinic
_symmetry_space_group_name_Hall '-C 2yc'
_symmetry_space_group_name_H-M 'C 1 2/c 1'
_atom_sites_solution_hydrogens geom
_atom_sites_solution_primary direct
_atom_sites_solution_secondary difmap
_cell_angle_alpha 90.00
_cell_angle_beta 109.529(2)
_cell_angle_gamma 90.00
_cell_formula_units_Z 8
_cell_length_a 29.840(5)
_cell_length_b 6.6467(10)
_cell_length_c 20.587(3)
_cell_measurement_reflns_used 3399
_cell_measurement_temperature 293(2)
_cell_measurement_theta_max 21.167
_cell_measurement_theta_min 2.897
_cell_volume 3848.3(10)
_computing_cell_refinement 'SAINT (Bruker, 2001)'
_computing_data_collection 'SMART (Bruker, 2001)'
_computing_data_reduction 'SAINT (Bruker, 2001)'
_computing_molecular_graphics
;
ORTEP3 (Farrugia, 1997) and PLATON (Spek, 2003)
;
_computing_publication_material 'SHELXL97 (Sheldrick, 2008) and PARST (Nardelli, 1995)'
_computing_structure_refinement 'SHELXL97 (Sheldrick, 2008)'
_computing_structure_solution 'SHELXS97 (Sheldrick, 2008)'
_diffrn_ambient_temperature 293(2)
_diffrn_measured_fraction_theta_full 1.000
_diffrn_measured_fraction_theta_max 1.000
_diffrn_measurement_device 'Bruker SMART APEX'
_diffrn_measurement_device_type 'Bruker SMART APEX CCD area-detector'
_diffrn_measurement_method '\w scans'
_diffrn_radiation_monochromator graphite
_diffrn_radiation_source 'fine-focus sealed tube'
_diffrn_radiation_type MoK\a
_diffrn_radiation_wavelength 0.71073
_diffrn_reflns_av_R_equivalents 0.0464
_diffrn_reflns_av_sigmaI/netI 0.0346
_diffrn_reflns_limit_h_max 35
_diffrn_reflns_limit_h_min -35
_diffrn_reflns_limit_k_max 7
_diffrn_reflns_limit_k_min -7
_diffrn_reflns_limit_l_max 24
_diffrn_reflns_limit_l_min -24
_diffrn_reflns_number 17515
_diffrn_reflns_theta_full 25.00
_diffrn_reflns_theta_max 25.00
_diffrn_reflns_theta_min 1.45
_diffrn_standards_number 0
_exptl_absorpt_coefficient_mu 0.086
_exptl_absorpt_correction_type none
_exptl_crystal_colour Colourless
_exptl_crystal_density_diffrn 1.286
_exptl_crystal_density_method 'not measured'
_exptl_crystal_description prism
_exptl_crystal_F_000 1568
_exptl_crystal_size_max 0.22
_exptl_crystal_size_mid 0.18
_exptl_crystal_size_min 0.16
_refine_diff_density_max 0.253
_refine_diff_density_min -0.148
_refine_ls_extinction_method none
_refine_ls_goodness_of_fit_ref 1.281
_refine_ls_hydrogen_treatment mixed
_refine_ls_matrix_type full
_refine_ls_number_parameters 257
_refine_ls_number_reflns 3385
_refine_ls_number_restraints 0
_refine_ls_restrained_S_all 1.281
_refine_ls_R_factor_all 0.1039
_refine_ls_R_factor_gt 0.0866
_refine_ls_shift/su_max 0.000
_refine_ls_shift/su_mean 0.000
_refine_ls_structure_factor_coef Fsqd
_refine_ls_weighting_details 'calc w=1/[\s^2^(Fo^2^)+(0.0691P)^2^+3.2484P] where P=(Fo^2^+2Fc^2^)/3'
_refine_ls_weighting_scheme calc
_refine_ls_wR_factor_gt 0.1851
_refine_ls_wR_factor_ref 0.1939
_reflns_number_gt 2799
_reflns_number_total 3385
_reflns_threshold_expression I>2\s(I)
_cod_data_source_file dn3077.cif
_cod_data_source_block II
_cod_original_cell_volume 3848.2(10)
_cod_original_sg_symbol_Hall 'C 2yc'
_cod_original_sg_symbol_H-M 'C 2/c'
_cod_database_code 2016426
_cod_database_fobs_code 2016426

loop_
_symmetry_equiv_pos_as_xyz
'x, y, z'
'-x, y, -z+1/2'
'x+1/2, y+1/2, z'
'-x+1/2, y+1/2, -z+1/2'
'-x, -y, -z'
'x, -y, z-1/2'
'-x+1/2, -y+1/2, -z'
'x+1/2, -y+1/2, z-1/2'

loop_
_atom_site_type_symbol
_atom_site_label
_atom_site_fract_x
_atom_site_fract_y
_atom_site_fract_z
_atom_site_U_iso_or_equiv
_atom_site_adp_type
_atom_site_calc_flag
_atom_site_refinement_flags
_atom_site_occupancy
C C2 0.92222(10) 0.1328(5) 0.95648(14) 0.0489(7) Uani d . 1
H H2 0.9353 0.0379 0.9946 0.059 Uiso calc R 1
C C3 0.86386(10) 0.2605(5) 1.00245(15) 0.0475(7) Uani d . 1
C C4 0.89882(10) 0.3902(5) 1.04433(14) 0.0480(7) Uani d . 1
C C5 0.94058(10) 0.4406(5) 1.02503(14) 0.0449(7) Uani d . 1
C C6 0.89215(12) 0.4860(5) 1.10022(17) 0.0614(9) Uani d . 1
H H6 0.9160 0.5691 1.1280 0.074 Uiso calc R 1
C C7 0.85109(13) 0.4605(6) 1.1154(2) 0.0731(10) Uani d . 1
H H7 0.8470 0.5245 1.1532 0.088 Uiso calc R 1
C C8 0.81613(13) 0.3376(6) 1.0734(2) 0.0753(11) Uani d . 1
H H8 0.7880 0.3203 1.0829 0.090 Uiso calc R 1
C C9 0.82181(11) 0.2399(6) 1.01775(18) 0.0640(9) Uani d . 1
H H9 0.7974 0.1594 0.9900 0.077 Uiso calc R 1
C C10 0.93007(10) 0.0484(5) 0.89291(14) 0.0471(7) Uani d . 1
C C11 0.91799(11) 0.1644(5) 0.83271(16) 0.0543(8) Uani d . 1
H H11 0.9058 0.2939 0.8309 0.065 Uiso calc R 1
C C12 0.92496(11) 0.0776(5) 0.77686(15) 0.0553(8) Uani d . 1
C C13 0.94326(11) -0.1127(5) 0.77858(16) 0.0569(8) Uani d . 1
C C14 0.95551(12) -0.2262(5) 0.83675(19) 0.0668(10) Uani d . 1
H H14 0.9681 -0.3547 0.8381 0.080 Uiso calc R 1
C C15 0.94830(11) -0.1415(5) 0.89411(17) 0.0566(8) Uani d . 1
H H15 0.9561 -0.2159 0.9346 0.068 Uiso calc R 1
C C16 0.83723(10) 0.0217(5) 0.90627(15) 0.0523(8) Uani d . 1
H H16A 0.8428 0.0024 0.8629 0.063 Uiso calc R 1
H H16B 0.8057 0.0789 0.8958 0.063 Uiso calc R 1
C C17 0.83770(12) -0.1848(5) 0.93947(18) 0.0637(9) Uani d . 1
H H17A 0.8684 -0.2480 0.9481 0.076 Uiso calc R 1
H H17B 0.8326 -0.1688 0.9833 0.076 Uiso calc R 1
C C18 0.79945(12) -0.3156(5) 0.89282(17) 0.0554(8) Uani d . 1
C C19 0.80755(18) -0.4376(6) 0.8443(2) 0.0854(12) Uani d . 1
H H19 0.8380 -0.4455 0.8414 0.102 Uiso calc R 1
C C23 0.75382(13) -0.3090(6) 0.8948(2) 0.0733(10) Uani d . 1
H H23 0.7473 -0.2274 0.9272 0.088 Uiso calc R 1
C C22 0.71790(17) -0.4187(8) 0.8505(3) 0.1015(15) Uani d . 1
H H22 0.6874 -0.4105 0.8531 0.122 Uiso calc R 1
C C21 0.7262(3) -0.5380(8) 0.8035(3) 0.116(2) Uani d . 1
H H21 0.7014 -0.6127 0.7738 0.139 Uiso calc R 1
C C20 0.7705(3) -0.5515(7) 0.7986(2) 0.1135(19) Uani d . 1
H H20 0.7762 -0.6342 0.7658 0.136 Uiso calc R 1
C C24 0.92890(16) 0.0084(7) 0.67328(19) 0.0872(13) Uani d . 1
H H24A 0.9530 0.0603 0.6558 0.105 Uiso calc R 1
H H24B 0.9014 -0.0302 0.6343 0.105 Uiso calc R 1
N N1 0.94653(9) 0.3247(4) 0.97546(12) 0.0492(7) Uani d . 1
N N2 0.87174(8) 0.1671(4) 0.94720(12) 0.0487(6) Uani d . 1
O O1 0.91591(11) 0.1580(4) 0.71250(12) 0.0875(9) Uani d . 1
O O2 0.96678(7) 0.5842(3) 1.05047(11) 0.0600(6) Uani d . 1
O O3 0.94671(10) -0.1605(4) 0.71592(13) 0.0846(8) Uani d . 1
H H1N 0.9722(11) 0.342(4) 0.9645(15) 0.049(8) Uiso d . 1

loop_
_atom_site_aniso_label
_atom_site_aniso_U_11
_atom_site_aniso_U_22
_atom_site_aniso_U_33
_atom_site_aniso_U_12
_atom_site_aniso_U_13
_atom_site_aniso_U_23
C2 0.0455(17) 0.0562(18) 0.0412(16) -0.0062(14) 0.0095(13) 0.0099(14)
C3 0.0415(16) 0.0542(18) 0.0447(16) -0.0010(14) 0.0114(13) 0.0122(14)
C4 0.0476(17) 0.0530(18) 0.0428(16) 0.0001(14) 0.0144(13) 0.0109(14)
C5 0.0405(15) 0.0529(18) 0.0373(15) -0.0075(14) 0.0076(12) 0.0083(14)
C6 0.061(2) 0.068(2) 0.057(2) -0.0069(17) 0.0223(17) -0.0005(17)
C7 0.074(2) 0.086(3) 0.071(2) -0.002(2) 0.040(2) -0.004(2)
C8 0.057(2) 0.092(3) 0.087(3) 0.002(2) 0.038(2) 0.009(2)
C9 0.0435(18) 0.078(2) 0.070(2) -0.0069(17) 0.0178(16) 0.0047(19)
C10 0.0420(16) 0.0526(18) 0.0424(16) -0.0075(14) 0.0083(13) 0.0043(14)
C11 0.0600(19) 0.0479(18) 0.0541(19) 0.0065(15) 0.0178(15) 0.0037(15)
C12 0.0565(19) 0.062(2) 0.0451(17) 0.0026(16) 0.0142(15) 0.0026(16)
C13 0.0515(18) 0.062(2) 0.0525(19) 0.0035(16) 0.0112(15) -0.0059(17)
C14 0.064(2) 0.055(2) 0.078(3) 0.0130(17) 0.0198(19) 0.0050(19)
C15 0.0490(18) 0.060(2) 0.0568(19) 0.0029(15) 0.0120(15) 0.0123(16)
C16 0.0427(16) 0.0555(19) 0.0499(18) -0.0071(14) 0.0038(13) 0.0066(15)
C17 0.0533(19) 0.063(2) 0.066(2) -0.0085(16) 0.0089(16) 0.0135(17)
C18 0.062(2) 0.0446(18) 0.0584(19) -0.0044(15) 0.0180(16) 0.0095(15)
C19 0.112(3) 0.060(2) 0.092(3) 0.019(2) 0.045(3) 0.011(2)
C23 0.068(2) 0.070(2) 0.083(3) -0.020(2) 0.028(2) -0.002(2)
C22 0.083(3) 0.089(3) 0.117(4) -0.038(3) 0.013(3) 0.010(3)
C21 0.158(6) 0.066(3) 0.090(4) -0.040(4) -0.004(4) 0.006(3)
C20 0.203(6) 0.055(3) 0.079(3) 0.002(4) 0.041(4) -0.010(2)
C24 0.096(3) 0.112(4) 0.053(2) 0.022(3) 0.024(2) -0.007(2)
N1 0.0402(14) 0.0657(17) 0.0424(14) -0.0120(13) 0.0148(11) 0.0009(12)
N2 0.0355(13) 0.0586(16) 0.0473(14) -0.0075(11) 0.0076(11) 0.0032(12)
O1 0.122(2) 0.094(2) 0.0490(14) 0.0310(17) 0.0326(14) 0.0138(13)
O2 0.0564(13) 0.0695(15) 0.0562(13) -0.0239(12) 0.0217(10) -0.0103(11)
O3 0.0932(19) 0.094(2) 0.0618(16) 0.0212(16) 0.0201(14) -0.0154(15)

loop_
_atom_type_symbol
_atom_type_description
_atom_type_scat_dispersion_real
_atom_type_scat_dispersion_imag
_atom_type_scat_source
C C 0.0033 0.0016 'International Tables Vol C Tables 4.2.6.8 and 6.1.1.4'
H H 0.0000 0.0000 'International Tables Vol C Tables 4.2.6.8 and 6.1.1.4'
N N 0.0061 0.0033 'International Tables Vol C Tables 4.2.6.8 and 6.1.1.4'
O O 0.0106 0.0060 'International Tables Vol C Tables 4.2.6.8 and 6.1.1.4'

loop_
_geom_angle_atom_site_label_1
_geom_angle_atom_site_label_2
_geom_angle_atom_site_label_3
_geom_angle
_geom_angle_publ_flag
N1 C2 N2 107.2(2) ?
N1 C2 C10 110.5(2) ?
N2 C2 C10 113.1(2) ?
N1 C2 H2 108.6 ?
N2 C2 H2 108.6 ?
C10 C2 H2 108.6 ?
N2 C3 C9 123.6(3) ?
N2 C3 C4 119.0(3) ?
C9 C3 C4 117.4(3) ?
C6 C4 C3 120.5(3) ?
C6 C4 C5 119.4(3) ?
C3 C4 C5 119.8(3) ?
O2 C5 N1 122.9(3) ?
O2 C5 C4 122.4(3) ?
N1 C5 C4 114.6(3) ?
C7 C6 C4 121.3(3) ?
C7 C6 H6 119.4 ?
C4 C6 H6 119.4 ?
C6 C7 C8 118.4(3) ?
C6 C7 H7 120.8 ?
C8 C7 H7 120.8 ?
C9 C8 C7 121.6(3) ?
C9 C8 H8 119.2 ?
C7 C8 H8 119.2 ?
C8 C9 C3 120.7(3) ?
C8 C9 H9 119.6 ?
C3 C9 H9 119.6 ?
C15 C10 C11 120.4(3) ?
C15 C10 C2 120.1(3) ?
C11 C10 C2 119.6(3) ?
C12 C11 C10 116.5(3) ?
C12 C11 H11 121.7 ?
C10 C11 H11 121.7 ?
C11 C12 O1 127.9(3) ?
C11 C12 C13 122.6(3) ?
O1 C12 C13 109.4(3) ?
C14 C13 O3 128.4(3) ?
C14 C13 C12 121.5(3) ?
O3 C13 C12 110.2(3) ?
C13 C14 C15 116.9(3) ?
C13 C14 H14 121.6 ?
C15 C14 H14 121.6 ?
C10 C15 C14 122.1(3) ?
C10 C15 H15 119.0 ?
C14 C15 H15 119.0 ?
N2 C16 C17 115.9(2) ?
N2 C16 H16A 108.3 ?
C17 C16 H16A 108.3 ?
N2 C16 H16B 108.3 ?
C17 C16 H16B 108.3 ?
H16A C16 H16B 107.4 ?
C18 C17 C16 110.0(3) ?
C18 C17 H17A 109.7 ?
C16 C17 H17A 109.7 ?
C18 C17 H17B 109.7 ?
C16 C17 H17B 109.7 ?
H17A C17 H17B 108.2 ?
C19 C18 C23 117.2(4) ?
C19 C18 C17 121.9(4) ?
C23 C18 C17 120.7(3) ?
C18 C19 C20 121.0(5) ?
C18 C19 H19 119.5 ?
C20 C19 H19 119.5 ?
C22 C23 C18 121.9(4) ?
C22 C23 H23 119.1 ?
C18 C23 H23 119.1 ?
C21 C22 C23 120.5(5) ?
C21 C22 H22 119.8 ?
C23 C22 H22 119.8 ?
C22 C21 C20 120.8(5) ?
C22 C21 H21 119.6 ?
C20 C21 H21 119.6 ?
C21 C20 C19 118.7(5) ?
C21 C20 H20 120.7 ?
C19 C20 H20 120.7 ?
O1 C24 O3 108.8(3) ?
O1 C24 H24A 109.9 ?
O3 C24 H24A 109.9 ?
O1 C24 H24B 109.9 ?
O3 C24 H24B 109.9 ?
H24A C24 H24B 108.3 ?
C5 N1 C2 121.9(3) y
C5 N1 H1N 118(2) y
C2 N1 H1N 117(2) y
C3 N2 C16 119.4(2) y
C3 N2 C2 114.3(2) y
C16 N2 C2 117.8(2) y
C12 O1 C24 106.0(3) ?
C13 O3 C24 105.7(3) ?

loop_
_geom_bond_atom_site_label_1
_geom_bond_atom_site_label_2
_geom_bond_distance
_geom_bond_publ_flag
C2 N1 1.455(4) ?
C2 N2 1.471(4) ?
C2 C10 1.512(4) ?
C2 H2 0.9800 ?
C3 N2 1.383(4) y
C3 C9 1.398(4) ?
C3 C4 1.405(4) ?
C4 C6 1.386(4) ?
C4 C5 1.468(4) ?
C5 O2 1.234(3) y
C5 N1 1.337(4) y
C6 C7 1.372(5) ?
C6 H6 0.9300 ?
C7 C8 1.379(5) ?
C7 H7 0.9300 ?
C8 C9 1.375(5) ?
C8 H8 0.9300 ?
C9 H9 0.9300 ?
C10 C15 1.372(4) ?
C10 C11 1.400(4) ?
C11 C12 1.363(4) ?
C11 H11 0.9300 ?
C12 O1 1.369(4) ?
C12 C13 1.374(5) ?
C13 C14 1.358(5) ?
C13 O3 1.365(4) ?
C14 C15 1.389(5) ?
C14 H14 0.9300 ?
C15 H15 0.9300 ?
C16 N2 1.458(4) ?
C16 C17 1.531(4) ?
C16 H16A 0.9700 ?
C16 H16B 0.9700 ?
C17 C18 1.499(4) ?
C17 H17A 0.9700 ?
C17 H17B 0.9700 ?
C18 C19 1.370(5) ?
C18 C23 1.377(5) ?
C19 C20 1.408(7) ?
C19 H19 0.9300 ?
C23 C22 1.363(5) ?
C23 H23 0.9300 ?
C22 C21 1.336(7) ?
C22 H22 0.9300 ?
C21 C20 1.362(8) ?
C21 H21 0.9300 ?
C20 H20 0.9300 ?
C24 O1 1.414(4) ?
C24 O3 1.415(5) ?
C24 H24A 0.9700 ?
C24 H24B 0.9700 ?
N1 H1N 0.88(3) ?

loop_
_geom_hbond_atom_site_label_D
_geom_hbond_atom_site_label_H
_geom_hbond_atom_site_label_A
_geom_hbond_site_symmetry_A
_geom_hbond_distance_DH
_geom_hbond_distance_HA
_geom_hbond_distance_DA
_geom_hbond_angle_DHA
N1 H1N O2 5_767 0.88(3) 2.01(3) 2.875(3) 171(3)
C6 H6 O1 6_566 0.93 2.51 3.217(4) 132.6
C20 H20 Cg1 6_555 0.93 2.96 3.783 148
C24 H24A Cg2 4_555 0.97 2.77 3.580 142

loop_
_geom_torsion_atom_site_label_1
_geom_torsion_atom_site_label_2
_geom_torsion_atom_site_label_3
_geom_torsion_atom_site_label_4
_geom_torsion
_geom_torsion_publ_flag
N2 C3 C4 C6 -179.9(3) y
C9 C3 C4 C6 2.8(4) ?
N2 C3 C4 C5 6.2(4) ?
C9 C3 C4 C5 -171.2(3) ?
C6 C4 C5 O2 -10.1(4) ?
C3 C4 C5 O2 163.9(3) ?
C6 C4 C5 N1 173.0(3) ?
C3 C4 C5 N1 -13.0(4) y
C3 C4 C6 C7 -1.4(5) ?
C5 C4 C6 C7 172.6(3) ?
C4 C6 C7 C8 -0.4(5) ?
C6 C7 C8 C9 0.7(6) ?
C7 C8 C9 C3 0.8(6) ?
N2 C3 C9 C8 -179.7(3) ?
C4 C3 C9 C8 -2.5(5) ?
N1 C2 C10 C15 125.2(3) ?
N2 C2 C10 C15 -114.6(3) ?
N1 C2 C10 C11 -55.7(3) ?
N2 C2 C10 C11 64.5(3) ?
C15 C10 C11 C12 0.6(4) ?
C2 C10 C11 C12 -178.5(3) ?
C10 C11 C12 O1 179.7(3) ?
C10 C11 C12 C13 -0.6(5) ?
C11 C12 C13 C14 0.1(5) ?
O1 C12 C13 C14 179.8(3) ?
C11 C12 C13 O3 -179.5(3) y
O1 C12 C13 O3 0.2(4) ?
O3 C13 C14 C15 -180.0(3) ?
C12 C13 C14 C15 0.5(5) ?
C11 C10 C15 C14 0.0(5) ?
C2 C10 C15 C14 179.1(3) ?
C13 C14 C15 C10 -0.6(5) ?
N2 C16 C17 C18 178.1(3) y
C16 C17 C18 C19 90.1(4) ?
C16 C17 C18 C23 -86.3(4) ?
C23 C18 C19 C20 -0.1(5) ?
C17 C18 C19 C20 -176.7(3) ?
C19 C18 C23 C22 0.0(5) ?
C17 C18 C23 C22 176.6(3) ?
C18 C23 C22 C21 0.3(7) ?
C23 C22 C21 C20 -0.4(8) ?
C22 C21 C20 C19 0.2(8) ?
C18 C19 C20 C21 0.0(7) ?
O2 C5 N1 C2 166.6(3) ?
C4 C5 N1 C2 -16.5(4) y
N2 C2 N1 C5 48.4(3) y
C10 C2 N1 C5 172.1(3) ?
C9 C3 N2 C16 -7.0(4) ?
C4 C3 N2 C16 175.8(2) ?
C9 C3 N2 C2 -154.4(3) ?
C4 C3 N2 C2 28.4(4) y
C17 C16 N2 C3 -75.1(4) ?
C17 C16 N2 C2 71.1(4) ?
N1 C2 N2 C3 -52.6(3) ?
C10 C2 N2 C3 -174.6(2) ?
N1 C2 N2 C16 159.5(2) ?
C10 C2 N2 C16 37.4(3) ?
C11 C12 O1 C24 -179.7(4) ?
C13 C12 O1 C24 0.6(4) ?
O3 C24 O1 C12 -1.2(4) ?
C14 C13 O3 C24 179.5(4) ?
C12 C13 O3 C24 -0.9(4) ?
O1 C24 O3 C13 1.3(4) ?
